data_7120388
loop_
_publ_author_name
'He, Chi'
'Bai, Zengbing'
'Hu, Jialei'
'Wang, Bingnan'
'Xie, Hujun'
'Yu, Lei'
'Ding, Hanfeng'

_publ_section_title
;
 A divergent [5+2] cascade approach to bicyclo[3.2.1]octanes: facile
 synthesis of ent-kaurene and cedrene-type skeletons
;
_journal_name_full 'Chem. Commun.'
_journal_paper_doi 10.1039/C7CC04292B
_journal_year 2017
_chemical_formula_moiety 'C13 H15 Br O2'
_chemical_formula_sum 'C13 H15 Br O2'
_chemical_formula_weight 283.16
_chemical_name_systematic
;
 ? 
;
_space_group_crystal_system monoclinic
_space_group_IT_number 14
_space_group_name_Hall '-P 2ybc'
_space_group_name_H-M_alt 'P 1 21/c 1'
_symmetry_space_group_name_Hall '-P 2ybc'
_symmetry_space_group_name_H-M 'P 1 21/c 1'
_atom_sites_solution_hydrogens geom
_atom_sites_solution_primary direct
_atom_sites_solution_secondary difmap
_audit_creation_date 2015-01-08
_audit_creation_method
;
Olex2 1.2
(compiled 2014.03.20 svn.r2914 for OlexSys, GUI svn.r4816)
;
_audit_update_record
;
2017-06-22 deposited with the CCDC.
2017-07-05 downloaded from the CCDC.
;
_cell_angle_alpha 90.00
_cell_angle_beta 106.194(3)
_cell_angle_gamma 90.00
_cell_formula_units_Z 4
_cell_length_a 9.0905(2)
_cell_length_b 12.8885(3)
_cell_length_c 10.5064(3)
_cell_measurement_reflns_used 4944
_cell_measurement_temperature 293(2)
_cell_measurement_theta_max 67.2839
_cell_measurement_theta_min 3.4263
_cell_volume 1182.12(5)
_computing_cell_refinement
;
CrysAlisPro, Agilent Technologies,
Version 1.171.35.11 (release 16-05-2011 CrysAlis171 .NET)
(compiled May 16 2011,17:55:39)
;
_computing_data_collection
;
CrysAlisPro, Agilent Technologies,
Version 1.171.35.11 (release 16-05-2011 CrysAlis171 .NET)
(compiled May 16 2011,17:55:39)
;
_computing_data_reduction
;
CrysAlisPro, Agilent Technologies,
Version 1.171.35.11 (release 16-05-2011 CrysAlis171 .NET)
(compiled May 16 2011,17:55:39)
;
_computing_molecular_graphics 'Olex2 (Dolomanov et al., 2009)'
_computing_publication_material 'Olex2 (Dolomanov et al., 2009)'
_computing_structure_refinement 'ShelXL (Sheldrick, 2008)'
_computing_structure_solution 'ShelXS (Sheldrick, 2008)'
_diffrn_ambient_temperature 293.15
_diffrn_detector_area_resol_mean 10.3592
_diffrn_measured_fraction_theta_full 0.996
_diffrn_measured_fraction_theta_max 0.996
_diffrn_measurement_device_type 'Xcalibur, Atlas, Gemini ultra'
_diffrn_measurement_method '\w scans'
_diffrn_orient_matrix_UB_11 -0.1090773000
_diffrn_orient_matrix_UB_12 0.0466182000
_diffrn_orient_matrix_UB_13 -0.1263362000
_diffrn_orient_matrix_UB_21 0.0327041000
_diffrn_orient_matrix_UB_22 0.1094717000
_diffrn_orient_matrix_UB_23 0.0601472000
_diffrn_orient_matrix_UB_31 0.1347960000
_diffrn_orient_matrix_UB_32 0.0112490000
_diffrn_orient_matrix_UB_33 -0.0611505000
_diffrn_radiation_monochromator mirror
_diffrn_radiation_type CuK\a
_diffrn_radiation_wavelength 1.54184
_diffrn_reflns_av_R_equivalents 0.0373
_diffrn_reflns_av_unetI/netI 0.0251
_diffrn_reflns_limit_h_max 10
_diffrn_reflns_limit_h_min -9
_diffrn_reflns_limit_k_max 15
_diffrn_reflns_limit_k_min -15
_diffrn_reflns_limit_l_max 11
_diffrn_reflns_limit_l_min -12
_diffrn_reflns_number 8841
_diffrn_reflns_theta_full 67.40
_diffrn_reflns_theta_max 67.40
_diffrn_reflns_theta_min 5.07
_diffrn_source 'Enhance Ultra (Cu) X-ray Source'
_exptl_absorpt_coefficient_mu 4.597
_exptl_absorpt_correction_T_max 1.00000
_exptl_absorpt_correction_T_min 0.62088
_exptl_absorpt_correction_type multi-scan
_exptl_absorpt_process_details
;
CrysAlisPro, Agilent Technologies,
Version 1.171.35.11 (release 16-05-2011 CrysAlis171 .NET)
(compiled May 16 2011,17:55:39)
Empirical absorption correction using spherical harmonics,
 implemented in SCALE3 ABSPACK scaling algorithm.
;
_exptl_crystal_colour colourless
_exptl_crystal_colour_primary colourless
_exptl_crystal_density_diffrn 1.591
_exptl_crystal_density_method 'not measured'
_exptl_crystal_description block
_exptl_crystal_F_000 576
_exptl_crystal_size_max 0.45
_exptl_crystal_size_mid 0.43
_exptl_crystal_size_min 0.39
_refine_diff_density_max 0.551
_refine_diff_density_min -1.172
_refine_diff_density_rms 0.144
_refine_ls_extinction_method none
_refine_ls_goodness_of_fit_ref 1.098
_refine_ls_hydrogen_treatment constr
_refine_ls_matrix_type full
_refine_ls_number_parameters 145
_refine_ls_number_reflns 2109
_refine_ls_number_restraints 0
_refine_ls_restrained_S_all 1.098
_refine_ls_R_factor_all 0.0541
_refine_ls_R_factor_gt 0.0502
_refine_ls_shift/su_max 0.000
_refine_ls_shift/su_mean 0.000
_refine_ls_structure_factor_coef Fsqd
_refine_ls_weighting_details 'calc w=1/[\s^2^(Fo^2^)+(0.0679P)^2^+1.5102P] where P=(Fo^2^+2Fc^2^)/3'
_refine_ls_weighting_scheme calc
_refine_ls_wR_factor_gt 0.1253
_refine_ls_wR_factor_ref 0.1294
_reflns_number_gt 1921
_reflns_number_total 2109
_reflns_threshold_expression >2sigma(I)
_cod_data_source_file c7cc04292b2.cif
_cod_data_source_block 140107_zyb_5_21_1a
_cod_database_code 7120388
_chemical_oxdiff_formula 'c10 h10 o10 Br1'
_reflns_odcompleteness_completeness 99.95
_reflns_odcompleteness_iscentric 1
_reflns_odcompleteness_theta 66.49
_olex2_refinement_description
;
1. Fixed Uiso
 At 1.2 times of:
  All C(H) groups, All C(H,H) groups
2.a Ternary CH refined with riding coordinates:
 C2(H2), C3(H3), C4(H4), C5(H5)
2.b Secondary CH2 refined with riding coordinates:
 C8(H8A,H8B), C9(H9A,H9B), C11(H11A,H11B), C12(H12A,H12B), C13(H13A,H13B)
2.c Aromatic/amide H refined with riding coordinates:
 C7(H7)
;

loop_
_space_group_symop_id
_space_group_symop_operation_xyz
1 'x, y, z'
2 '-x, y+1/2, -z+1/2'
3 '-x, -y, -z'
4 'x, -y-1/2, z-1/2'

loop_
_atom_site_label
_atom_site_type_symbol
_atom_site_fract_x
_atom_site_fract_y
_atom_site_fract_z
_atom_site_U_iso_or_equiv
_atom_site_adp_type
_atom_site_occupancy
_atom_site_calc_flag
_atom_site_refinement_flags_posn
Br1 Br 0.00479(5) 0.84483(4) 0.08454(5) 0.0651(2) Uani 1 d .
O1 O 0.0231(3) 0.6009(2) 0.1253(3) 0.0543(7) Uani 1 d .
O2 O 0.4107(3) 0.6215(2) -0.0906(2) 0.0504(6) Uani 1 d .
C1 C 0.1652(4) 0.7506(3) 0.0826(3) 0.0367(7) Uani 1 d .
C2 C 0.1145(4) 0.6404(3) 0.0461(4) 0.0412(8) Uani 1 d .
H2 H 0.0508 0.6409 -0.0461 0.049 Uiso 1 calc R
C3 C 0.2535(4) 0.5697(3) 0.0530(3) 0.0387(7) Uani 1 d .
H3 H 0.2234 0.5070 -0.0006 0.046 Uiso 1 calc R
C4 C 0.3430(4) 0.5429(2) 0.1976(3) 0.0370(7) Uani 1 d .
H4 H 0.4048 0.4809 0.1957 0.044 Uiso 1 calc R
C5 C 0.4541(4) 0.6357(2) 0.2458(3) 0.0323(7) Uani 1 d .
H5 H 0.4244 0.6738 0.3155 0.039 Uiso 1 calc R
C6 C 0.4366(4) 0.7070(2) 0.1227(3) 0.0310(6) Uani 1 d .
C7 C 0.3084(4) 0.7832(2) 0.1128(3) 0.0348(7) Uani 1 d .
H7 H 0.3301 0.8534 0.1279 0.042 Uiso 1 calc R
C8 C 0.1061(5) 0.5952(3) 0.2616(4) 0.0521(10) Uani 1 d .
H8A H 0.0375 0.5740 0.3129 0.063 Uiso 1 calc R
H8B H 0.1458 0.6634 0.2923 0.063 Uiso 1 calc R
C9 C 0.2369(5) 0.5193(3) 0.2839(4) 0.0526(10) Uani 1 d .
H9A H 0.1960 0.4497 0.2644 0.063 Uiso 1 calc R
H9B H 0.2956 0.5212 0.3764 0.063 Uiso 1 calc R
C10 C 0.3717(4) 0.6309(2) 0.0095(3) 0.0338(7) Uani 1 d .
C11 C 0.6261(4) 0.6125(3) 0.2904(4) 0.0484(9) Uani 1 d .
H11A H 0.6515 0.5553 0.2403 0.058 Uiso 1 calc R
H11B H 0.6597 0.5957 0.3841 0.058 Uiso 1 calc R
C12 C 0.6993(5) 0.7148(4) 0.2614(5) 0.0610(11) Uani 1 d .
H12A H 0.7033 0.7656 0.3304 0.073 Uiso 1 calc R
H12B H 0.8023 0.7029 0.2548 0.073 Uiso 1 calc R
C13 C 0.5953(4) 0.7507(3) 0.1307(4) 0.0481(9) Uani 1 d .
H13A H 0.6312 0.7250 0.0579 0.058 Uiso 1 calc R
H13B H 0.5922 0.8259 0.1267 0.058 Uiso 1 calc R

loop_
_atom_site_aniso_label
_atom_site_aniso_U_11
_atom_site_aniso_U_22
_atom_site_aniso_U_33
_atom_site_aniso_U_23
_atom_site_aniso_U_13
_atom_site_aniso_U_12
Br1 0.0601(3) 0.0671(4) 0.0697(4) 0.0067(2) 0.0209(2) 0.0332(2)
O1 0.0403(13) 0.0594(17) 0.0694(17) -0.0104(14) 0.0257(13) -0.0118(12)
O2 0.0649(17) 0.0557(16) 0.0385(13) -0.0065(11) 0.0274(12) 0.0016(13)
C1 0.0431(18) 0.0358(17) 0.0307(15) -0.0004(13) 0.0096(13) 0.0090(14)
C2 0.0365(17) 0.048(2) 0.0385(18) -0.0106(14) 0.0091(14) -0.0064(15)
C3 0.0442(18) 0.0331(16) 0.0427(17) -0.0171(14) 0.0183(15) -0.0092(14)
C4 0.0470(18) 0.0226(14) 0.0472(18) 0.0002(13) 0.0230(15) 0.0018(13)
C5 0.0390(16) 0.0294(15) 0.0298(15) -0.0010(12) 0.0116(13) 0.0038(13)
C6 0.0355(16) 0.0252(14) 0.0330(15) -0.0018(12) 0.0108(12) -0.0037(12)
C7 0.0482(18) 0.0240(15) 0.0303(15) -0.0008(12) 0.0078(13) 0.0018(13)
C8 0.061(2) 0.047(2) 0.063(2) 0.0041(18) 0.041(2) -0.0002(18)
C9 0.065(2) 0.0379(19) 0.066(2) 0.0120(17) 0.037(2) 0.0014(17)
C10 0.0409(17) 0.0320(16) 0.0305(15) -0.0046(12) 0.0134(13) 0.0029(13)
C11 0.045(2) 0.049(2) 0.047(2) -0.0002(17) 0.0045(16) 0.0103(17)
C12 0.038(2) 0.074(3) 0.069(3) 0.002(2) 0.0128(19) -0.0073(19)
C13 0.0423(19) 0.048(2) 0.055(2) 0.0002(17) 0.0157(17) -0.0119(16)

loop_
_atom_type_symbol
_atom_type_description
_atom_type_scat_dispersion_real
_atom_type_scat_dispersion_imag
_atom_type_scat_source
C C 0.0181 0.0091 'International Tables Vol C Tables 4.2.6.8 and 6.1.1.4'
H H 0.0000 0.0000 'International Tables Vol C Tables 4.2.6.8 and 6.1.1.4'
Br Br -0.6763 1.2805 'International Tables Vol C Tables 4.2.6.8 and 6.1.1.4'
O O 0.0492 0.0322 'International Tables Vol C Tables 4.2.6.8 and 6.1.1.4'

loop_
_geom_angle_atom_site_label_1
_geom_angle_atom_site_label_2
_geom_angle_atom_site_label_3
_geom_angle
C8 O1 C2 112.0(3)
C2 C1 Br1 115.0(2)
C7 C1 Br1 120.1(3)
C7 C1 C2 124.9(3)
O1 C2 C1 112.0(3)
O1 C2 H2 107.5
O1 C2 C3 111.4(3)
C1 C2 H2 107.5
C1 C2 C3 110.8(3)
C3 C2 H2 107.5
C2 C3 H3 111.5
C2 C3 C4 112.2(3)
C4 C3 H3 111.5
C10 C3 C2 108.7(3)
C10 C3 H3 111.5
C10 C3 C4 101.0(3)
C3 C4 H4 108.1
C3 C4 C5 105.3(2)
C5 C4 H4 108.1
C9 C4 C3 112.3(3)
C9 C4 H4 108.1
C9 C4 C5 114.8(3)
C4 C5 H5 109.9
C4 C5 C6 106.0(2)
C6 C5 H5 109.9
C11 C5 C4 117.6(3)
C11 C5 H5 109.9
C11 C5 C6 103.2(3)
C7 C6 C5 109.9(2)
C7 C6 C10 104.0(3)
C7 C6 C13 117.6(3)
C10 C6 C5 101.3(2)
C10 C6 C13 115.7(3)
C13 C6 C5 107.2(3)
C1 C7 C6 120.1(3)
C1 C7 H7 119.9
C6 C7 H7 119.9
O1 C8 H8A 109.4
O1 C8 H8B 109.4
O1 C8 C9 111.3(3)
H8A C8 H8B 108.0
C9 C8 H8A 109.4
C9 C8 H8B 109.4
C4 C9 H9A 109.1
C4 C9 H9B 109.1
C8 C9 C4 112.3(3)
C8 C9 H9A 109.1
C8 C9 H9B 109.1
H9A C9 H9B 107.9
O2 C10 C3 128.4(3)
O2 C10 C6 126.9(3)
C3 C10 C6 104.7(2)
C5 C11 H11A 111.1
C5 C11 H11B 111.1
C5 C11 C12 103.4(3)
H11A C11 H11B 109.1
C12 C11 H11A 111.1
C12 C11 H11B 111.1
C11 C12 H12A 110.9
C11 C12 H12B 110.9
H12A C12 H12B 108.9
C13 C12 C11 104.3(3)
C13 C12 H12A 110.9
C13 C12 H12B 110.9
C6 C13 H13A 110.5
C6 C13 H13B 110.5
C12 C13 C6 106.2(3)
C12 C13 H13A 110.5
C12 C13 H13B 110.5
H13A C13 H13B 108.7

loop_
_geom_bond_atom_site_label_1
_geom_bond_atom_site_label_2
_geom_bond_distance
Br1 C1 1.902(3)
O1 C2 1.424(5)
O1 C8 1.422(5)
O2 C10 1.206(4)
C1 C2 1.508(5)
C1 C7 1.320(5)
C2 H2 0.9800
C2 C3 1.543(5)
C3 H3 0.9800
C3 C4 1.549(5)
C3 C10 1.504(5)
C4 H4 0.9800
C4 C5 1.556(5)
C4 C9 1.528(5)
C5 H5 0.9800
C5 C6 1.558(4)
C5 C11 1.532(5)
C6 C7 1.506(4)
C6 C10 1.527(4)
C6 C13 1.530(5)
C7 H7 0.9300
C8 H8A 0.9700
C8 H8B 0.9700
C8 C9 1.507(6)
C9 H9A 0.9700
C9 H9B 0.9700
C11 H11A 0.9700
C11 H11B 0.9700
C11 C12 1.546(6)
C12 H12A 0.9700
C12 H12B 0.9700
C12 C13 1.506(6)
C13 H13A 0.9700
C13 H13B 0.9700

loop_
_geom_torsion_atom_site_label_1
_geom_torsion_atom_site_label_2
_geom_torsion_atom_site_label_3
_geom_torsion_atom_site_label_4
_geom_torsion
Br1 C1 C2 O1 -52.6(4)
Br1 C1 C2 C3 -177.7(2)
Br1 C1 C7 C6 174.7(2)
O1 C2 C3 C4 -49.7(4)
O1 C2 C3 C10 -160.6(3)
O1 C8 C9 C4 54.5(5)
C1 C2 C3 C4 75.7(4)
C1 C2 C3 C10 -35.1(4)
C2 O1 C8 C9 -64.1(4)
C2 C1 C7 C6 -4.8(5)
C2 C3 C4 C5 -84.2(3)
C2 C3 C4 C9 41.4(4)
C2 C3 C10 O2 -110.1(4)
C2 C3 C10 C6 71.5(3)
C3 C4 C5 C6 -5.8(3)
C3 C4 C5 C11 -120.5(3)
C3 C4 C9 C8 -43.8(4)
C4 C3 C10 O2 131.8(4)
C4 C3 C10 C6 -46.6(3)
C4 C5 C6 C7 87.8(3)
C4 C5 C6 C10 -21.7(3)
C4 C5 C6 C13 -143.3(3)
C4 C5 C11 C12 151.9(3)
C5 C4 C9 C8 76.5(4)
C5 C6 C7 C1 -68.8(4)
C5 C6 C10 O2 -135.6(4)
C5 C6 C10 C3 42.8(3)
C5 C6 C13 C12 -5.4(4)
C5 C11 C12 C13 -39.8(4)
C6 C5 C11 C12 35.6(4)
C7 C1 C2 O1 126.9(4)
C7 C1 C2 C3 1.8(5)
C7 C6 C10 O2 110.4(4)
C7 C6 C10 C3 -71.2(3)
C7 C6 C13 C12 118.9(4)
C8 O1 C2 C1 -63.3(4)
C8 O1 C2 C3 61.5(4)
C9 C4 C5 C6 -129.9(3)
C9 C4 C5 C11 115.4(4)
C10 C3 C4 C5 31.4(3)
C10 C3 C4 C9 157.1(3)
C10 C6 C7 C1 38.9(4)
C10 C6 C13 C12 -117.5(4)
C11 C5 C6 C7 -147.9(3)
C11 C5 C6 C10 102.6(3)
C11 C5 C6 C13 -19.1(3)
C11 C12 C13 C6 27.6(4)
C13 C6 C7 C1 168.2(3)
C13 C6 C10 O2 -20.1(5)
C13 C6 C10 C3 158.3(3)
